data_4319161
_publ_author_name 'Andrea Erxleben'
_publ_contact_author_address
; Universitaet Dortmund
  Fachbereich Chemie, ACIII
  Otto-Hahn-Str. 6
  D-44221 Dortmund
  Germany
;
_publ_contact_author_email AERX@platon.chemie.uni-dortmund.de
_publ_contact_author_fax +49(0)231-7553797
_publ_contact_author_name 'Dr. Andrea Erxleben'
_publ_contact_author_phone +49(0)231-7553845
_publ_section_title
;
 Mono- and Dinuclear Zinc Complexes Derived from Unsymmetric Binucleating
 Ligands: Synthesis, Characterization, and Formation of Tetranuclear
 Arrays
;
_journal_name_full 'Inorganic Chemistry'
_journal_page_first 208
_journal_page_last 213
_journal_paper_doi 10.1021/ic000600z
_journal_volume 40
_journal_year 2001
_chemical_formula_structural '[Zn2(C12H15N2O3)2(CH3CO2)2]*6H2O'
_chemical_formula_sum 'C28 H48 N4 O16 Zn2'
_chemical_formula_weight 827.44
_chemical_name_systematic
; 
 ? 
;
_space_group_IT_number 2
_symmetry_cell_setting triclinic
_symmetry_space_group_name_Hall '-P 1'
_symmetry_space_group_name_H-M 'P -1'
_atom_sites_solution_hydrogens mixed
_atom_sites_solution_primary direct
_atom_sites_solution_secondary difmap
_audit_creation_method SHELXL
_cell_angle_alpha 92.270(10)
_cell_angle_beta 98.560(10)
_cell_angle_gamma 97.790(10)
_cell_formula_units_Z 1
_cell_length_a 7.002(2)
_cell_length_b 9.2000(10)
_cell_length_c 14.3090(10)
_cell_measurement_reflns_used 2875
_cell_measurement_temperature 293(2)
_cell_measurement_theta_max 24.71
_cell_measurement_theta_min 3.46
_cell_volume 901.4(3)
_computing_cell_refinement 'Denzo, Scalepack (Z. Otwinowski, W. Minor, 1997)'
_computing_data_collection 'KappaCCD (Nonius BV, The Netherlands)'
_computing_data_reduction 'Denzo, Scalepack (Z. Otwinowski, W. Minor, 1997)'
_computing_molecular_graphics 'Siemens SHELXTL PLUS '
_computing_publication_material SHELXL-93
_computing_structure_refinement 'SHELXL-93 (Sheldrick, 1993)'
_computing_structure_solution 'Siemens SHELXTL Ver. 5.01, (Sheldrick, 1993)'
_diffrn_ambient_temperature 293(2)
_diffrn_measurement_device 'Nonius KappaCCD'
_diffrn_measurement_method 'profile fitted'
_diffrn_radiation_monochromator graphite
_diffrn_radiation_source 'fine-focus sealed tube'
_diffrn_radiation_type MoK\a
_diffrn_radiation_wavelength 0.71069
_diffrn_reflns_av_R_equivalents 0.0530
_diffrn_reflns_av_sigmaI/netI 0.0633
_diffrn_reflns_limit_h_max 0
_diffrn_reflns_limit_h_min -7
_diffrn_reflns_limit_k_max 10
_diffrn_reflns_limit_k_min -10
_diffrn_reflns_limit_l_max 16
_diffrn_reflns_limit_l_min -16
_diffrn_reflns_number 2875
_diffrn_reflns_theta_max 24.71
_diffrn_reflns_theta_min 3.46
_exptl_absorpt_coefficient_mu 1.406
_exptl_absorpt_correction_T_max 0.8168
_exptl_absorpt_correction_T_min 0.6778
_exptl_absorpt_correction_type Scalepack
_exptl_crystal_colour colorless
_exptl_crystal_density_diffrn 1.524
_exptl_crystal_description block
_exptl_crystal_F_000 432
_exptl_crystal_size_max 0.3
_exptl_crystal_size_mid 0.15
_exptl_crystal_size_min 0.15
_refine_diff_density_max 0.290
_refine_diff_density_min -0.365
_refine_diff_density_rms 0.063
_refine_ls_extinction_method none
_refine_ls_goodness_of_fit_all 0.960
_refine_ls_goodness_of_fit_obs 1.078
_refine_ls_hydrogen_treatment isotropically(difmap)/Uiso=1.5*U(C(bonded))(geom)
_refine_ls_matrix_type full
_refine_ls_number_parameters 294
_refine_ls_number_reflns 2873
_refine_ls_number_restraints 0
_refine_ls_restrained_S_all 0.977
_refine_ls_restrained_S_obs 1.078
_refine_ls_R_factor_all 0.0531
_refine_ls_R_factor_obs 0.0366
_refine_ls_shift/esd_max 0.001
_refine_ls_shift/esd_mean 0.000
_refine_ls_structure_factor_coef Fsqd
_refine_ls_weighting_details 'w=1/[\s^2^(Fo^2^)+(0.0492P)^2^+0.0000P] where P=(Fo^2^+2Fc^2^)/3'
_refine_ls_weighting_scheme calc
_refine_ls_wR_factor_all 0.0881
_refine_ls_wR_factor_obs 0.0833
_reflns_number_observed 2187
_reflns_number_total 2875
_reflns_observed_criterion >2sigma(I)
_cod_data_source_file ic000600z_3.cif
_cod_data_source_block 1b
_cod_depositor_comments
;
The following automatic conversions were performed:

'_refine_ls_weighting_scheme' value 'calc
w=1/[\s^2^(Fo^2^)+(0.0492P)^2^+0.0000P] where P=(Fo^2^+2Fc^2^)/3' was
changed to 'calc'. New tag '_refine_ls_weighting_details' was
created. The value of the new tag was set to
'w=1/[\s^2^(Fo^2^)+(0.0492P)^2^+0.0000P] where P=(Fo^2^+2Fc^2^)/3'.

Automatic conversion script
Id: cif_fix_values 3143 2015-03-26 13:38:13Z robertas 

The following automatic conversions were performed:
data name '_publ_contact_author_mail' replaced with
'_publ_contact_author_email' as specified in the replacement file
'/home/antanas/src/cod-tools/trunk/data/replacement-values/replacement_tags.lst'.

Automatic conversion script
Id: cif_correct_tags 4998 2017-03-02 13:24:31Z antanas 

The following automatic conversions were performed:

'_atom_sites_solution_hydrogens' value 'difmap/geom' was changed to
'mixed'.

Automatic conversion script
Id: cif_fix_values 6452 2018-10-05 10:23:21Z andrius 
;
_cod_database_code 4319161

loop_
_symmetry_equiv_pos_as_xyz
'x, y, z'
'-x, -y, -z'

loop_
_atom_site_aniso_label
_atom_site_aniso_U_11
_atom_site_aniso_U_22
_atom_site_aniso_U_33
_atom_site_aniso_U_23
_atom_site_aniso_U_13
_atom_site_aniso_U_12
Zn1 0.0289(2) 0.0355(2) 0.0361(2) 0.0021(2) 0.00558(14) 0.00318(14)
C1 0.034(2) 0.026(2) 0.042(2) 0.0041(15) 0.0002(14) 0.0068(13)
C2 0.028(2) 0.042(2) 0.041(2) 0.002(2) 0.0022(14) 0.0007(13)
C3 0.028(2) 0.066(3) 0.057(3) 0.004(2) 0.006(2) -0.005(2)
C4 0.035(2) 0.069(3) 0.060(3) -0.008(2) -0.002(2) -0.009(2)
C5 0.043(2) 0.047(2) 0.045(2) -0.002(2) -0.001(2) 0.004(2)
C6 0.032(2) 0.033(2) 0.038(2) 0.000(2) 0.0013(13) 0.0022(13)
C7 0.028(2) 0.045(2) 0.050(2) 0.007(2) 0.008(2) 0.0030(14)
C8 0.036(2) 0.054(3) 0.041(2) 0.005(2) 0.012(2) 0.014(2)
C9 0.047(2) 0.055(3) 0.042(2) 0.007(2) 0.010(2) 0.012(2)
C10 0.063(3) 0.100(4) 0.056(3) -0.003(3) 0.028(2) 0.010(3)
C11 0.112(5) 0.111(5) 0.047(3) 0.029(3) 0.007(3) 0.035(4)
C12 0.045(2) 0.039(2) 0.035(2) 0.002(2) 0.0040(15) 0.010(2)
C13 0.032(2) 0.046(2) 0.048(2) 0.000(2) 0.005(2) 0.0043(15)
C14 0.071(3) 0.043(2) 0.074(3) 0.000(2) 0.000(2) 0.022(2)
N1 0.035(2) 0.040(2) 0.040(2) 0.0033(13) 0.0098(13) 0.0095(12)
N2 0.049(2) 0.061(2) 0.042(2) 0.008(2) 0.0078(14) 0.0043(15)
O1 0.0305(11) 0.0413(14) 0.0337(13) 0.0024(10) 0.0010(9) -0.0059(9)
O2 0.0488(14) 0.054(2) 0.0410(15) -0.0062(12) 0.0120(11) -0.0131(12)
O3 0.072(2) 0.054(2) 0.042(2) -0.0124(13) 0.0179(13) -0.0067(13)
O4 0.0465(14) 0.0409(15) 0.055(2) 0.0095(13) 0.0090(11) 0.0146(11)
O5 0.107(3) 0.075(2) 0.077(2) 0.027(2) 0.035(2) 0.046(2)
O1W 0.187(5) 0.052(3) 0.061(2) -0.002(2) 0.003(2) 0.025(3)
O2W 0.153(4) 0.127(4) 0.114(4) -0.003(3) 0.022(3) 0.020(3)
O3W 0.075(2) 0.103(3) 0.062(2) -0.016(2) 0.0201(15) -0.026(2)

loop_
_atom_site_label
_atom_site_type_symbol
_atom_site_fract_x
_atom_site_fract_y
_atom_site_fract_z
_atom_site_U_iso_or_equiv
_atom_site_thermal_displace_type
_atom_site_occupancy
_atom_site_calc_flag
_atom_site_refinement_flags
_atom_site_disorder_group
Zn1 Zn 0.05480(5) 0.58659(4) 0.40795(3) 0.03356(15) Uani 1 d . .
C1 C -0.2968(4) 0.3500(3) 0.3937(2) 0.0342(8) Uani 1 d . .
C2 C -0.4634(4) 0.2958(4) 0.4351(2) 0.0377(8) Uani 1 d . .
C3 C -0.6275(5) 0.2166(4) 0.3772(3) 0.0515(10) Uani 1 d . .
C4 C -0.6312(5) 0.1864(5) 0.2829(3) 0.0575(11) Uani 1 d . .
C5 C -0.4693(5) 0.2402(4) 0.2425(3) 0.0461(9) Uani 1 d . .
C6 C -0.3024(4) 0.3220(3) 0.2961(2) 0.0347(8) Uani 1 d . .
C7 C -0.4826(5) 0.3238(4) 0.5330(3) 0.0410(9) Uani 1 d . .
C8 C -0.4124(6) 0.3948(5) 0.6955(3) 0.0425(9) Uani 1 d . .
C9 C -0.3586(6) 0.2754(5) 0.7593(3) 0.0472(9) Uani 1 d . .
C10 C -0.5725(7) 0.3454(7) 0.8736(4) 0.0713(14) Uani 1 d . .
C11 C -0.3098(10) 0.1950(8) 0.9207(4) 0.088(2) Uani 1 d . .
C12 C -0.1398(5) 0.3770(4) 0.2437(2) 0.0394(8) Uani 1 d . .
C13 C -0.0832(4) 0.8608(4) 0.3587(3) 0.0424(9) Uani 1 d . .
C14 C -0.1758(6) 0.9928(4) 0.3849(3) 0.0626(11) Uani 1 d . .
H14A H -0.2052(6) 0.9863(4) 0.4481(3) 0.094 Uiso 1 calc R .
H14B H -0.2940(6) 0.9950(4) 0.3416(3) 0.094 Uiso 1 calc R .
H14C H -0.0870(6) 1.0809(4) 0.3815(3) 0.094 Uiso 1 calc R .
N1 N -0.3484(4) 0.3706(3) 0.6030(2) 0.0377(7) Uani 1 d . .
N2 N -0.3719(4) 0.3157(4) 0.8608(2) 0.0507(8) Uani 1 d . .
O1 O -0.1464(3) 0.4281(2) 0.44831(15) 0.0366(5) Uani 1 d . .
O2 O -0.0150(3) 0.4861(3) 0.2777(2) 0.0496(6) Uani 1 d . .
O3 O -0.1353(4) 0.3155(3) 0.1654(2) 0.0570(7) Uani 1 d . .
O4 O -0.0631(3) 0.7672(3) 0.4199(2) 0.0463(6) Uani 1 d . .
O5 O -0.0359(5) 0.8509(4) 0.2801(2) 0.0804(10) Uani 1 d . .
O1W O -0.1293(8) 0.0151(5) 0.1319(3) 0.101(2) Uani 1 d . .
O2W O -0.2125(7) 0.8634(5) 0.9651(3) 0.131(2) Uani 1 d . .
O3W O -0.1350(4) 0.5650(4) 0.9301(2) 0.0830(10) Uani 1 d . .
H1WA H -0.1225(101) -0.0415(76) 0.1769(47) 0.148(29) Uiso 1 d . .
H1WB H -0.1332(67) 0.0900(53) 0.1412(34) 0.064(16) Uiso 1 d . .
H3 H -0.7327(52) 0.1838(39) 0.4074(24) 0.049(10) Uiso 1 d . .
H2N H -0.2559(64) 0.4039(50) 0.8809(31) 0.085(14) Uiso 1 d . .
H4 H -0.7484(59) 0.1214(45) 0.2413(28) 0.070(12) Uiso 1 d . .
H5 H -0.4672(53) 0.2252(43) 0.1700(30) 0.070(12) Uiso 1 d . .
H7 H -0.6073(55) 0.3005(39) 0.5430(25) 0.053(11) Uiso 1 d . .
H8A H -0.5333(54) 0.4013(38) 0.6839(23) 0.046(10) Uiso 1 d . .
H8B H -0.3468(42) 0.4903(36) 0.7233(21) 0.029(8) Uiso 1 d . .
H9A H -0.2198(46) 0.2557(33) 0.7647(21) 0.034(8) Uiso 1 d . .
H9B H -0.4404(58) 0.1777(46) 0.7415(27) 0.066(12) Uiso 1 d . .
H10A H -0.5654(68) 0.3556(54) 0.9376(36) 0.091(17) Uiso 1 d . .
H10B H -0.6075(82) 0.4643(66) 0.8441(39) 0.135(22) Uiso 1 d . .
H10C H -0.6676(70) 0.2508(54) 0.8442(33) 0.089(16) Uiso 1 d . .
H11A H -0.3113(68) 0.2225(56) 0.9758(36) 0.085(18) Uiso 1 d . .
H11B H -0.1832(71) 0.1797(54) 0.9083(32) 0.087(17) Uiso 1 d . .
H11C H -0.4366(90) 0.0860(69) 0.9007(40) 0.146(24) Uiso 1 d . .

loop_
_atom_type_symbol
_atom_type_description
_atom_type_scat_dispersion_real
_atom_type_scat_dispersion_imag
_atom_type_scat_source
C C 0.0033 0.0016 'International Tables Vol C Tables 4.2.6.8 and 6.1.1.4'
H H 0.0000 0.0000 'International Tables Vol C Tables 4.2.6.8 and 6.1.1.4'
N N 0.0061 0.0033 'International Tables Vol C Tables 4.2.6.8 and 6.1.1.4'
O O 0.0106 0.0060 'International Tables Vol C Tables 4.2.6.8 and 6.1.1.4'
Zn Zn 0.2839 1.4301 'International Tables Vol C Tables 4.2.6.8 and 6.1.1.4'

loop_
_geom_angle_atom_site_label_1
_geom_angle_atom_site_label_2
_geom_angle_atom_site_label_3
_geom_angle
_geom_angle_site_symmetry_1
_geom_angle_site_symmetry_3
_geom_angle_publ_flag
O4 Zn1 O2 112.83(11) . . ?
O4 Zn1 O1 103.34(10) . . ?
O2 Zn1 O1 86.50(9) . . ?
O4 Zn1 N1 112.42(10) . 2_566 ?
O2 Zn1 N1 92.89(10) . 2_566 ?
O1 Zn1 N1 141.23(10) . 2_566 ?
O4 Zn1 O1 96.47(10) . 2_566 ?
O2 Zn1 O1 148.49(10) . 2_566 ?
O1 Zn1 O1 75.28(9) . 2_566 ?
N1 Zn1 O1 86.02(9) 2_566 2_566 ?
O1 C1 C6 122.9(3) . . ?
O1 C1 C2 118.6(3) . . ?
C6 C1 C2 118.5(3) . . ?
C3 C2 C1 119.2(3) . . ?
C3 C2 C7 116.2(3) . . ?
C1 C2 C7 124.5(3) . . ?
C4 C3 C2 122.2(3) . . ?
C3 C4 C5 118.5(3) . . ?
C4 C5 C6 122.0(4) . . ?
C5 C6 C1 119.4(3) . . ?
C5 C6 C12 116.8(3) . . ?
C1 C6 C12 123.7(3) . . ?
N1 C7 C2 128.5(3) . . ?
N1 C8 C9 109.8(3) . . ?
N2 C9 C8 111.5(3) . . ?
O3 C12 O2 121.5(3) . . ?
O3 C12 C6 118.0(3) . . ?
O2 C12 C6 120.4(3) . . ?
O5 C13 O4 124.7(3) . . ?
O5 C13 C14 118.4(4) . . ?
O4 C13 C14 116.9(3) . . ?
C7 N1 C8 116.6(3) . . ?
C7 N1 Zn1 123.7(2) . 2_566 ?
C8 N1 Zn1 119.7(2) . 2_566 ?
C11 N2 C10 111.3(4) . . ?
C11 N2 C9 108.8(4) . . ?
C10 N2 C9 112.3(3) . . ?
C1 O1 Zn1 127.2(2) . . ?
C1 O1 Zn1 128.1(2) . 2_566 ?
Zn1 O1 Zn1 104.72(9) . 2_566 ?
C12 O2 Zn1 132.3(2) . . ?
C13 O4 Zn1 126.6(2) . . ?

loop_
_geom_bond_atom_site_label_1
_geom_bond_atom_site_label_2
_geom_bond_distance
_geom_bond_site_symmetry_2
_geom_bond_publ_flag
Zn1 O4 1.966(2) . ?
Zn1 O2 2.010(2) . ?
Zn1 O1 2.048(2) . ?
Zn1 N1 2.071(3) 2_566 ?
Zn1 O1 2.077(2) 2_566 ?
C1 O1 1.320(4) . ?
C1 C6 1.405(4) . ?
C1 C2 1.425(4) . ?
C2 C3 1.407(5) . ?
C2 C7 1.444(5) . ?
C3 C4 1.363(5) . ?
C4 C5 1.389(5) . ?
C5 C6 1.403(4) . ?
C6 C12 1.497(5) . ?
C7 N1 1.283(4) . ?
C8 N1 1.477(4) . ?
C8 C9 1.507(5) . ?
C9 N2 1.505(5) . ?
C10 N2 1.503(5) . ?
C11 N2 1.501(6) . ?
C12 O3 1.242(4) . ?
C12 O2 1.267(4) . ?
C13 O5 1.223(4) . ?
C13 O4 1.258(4) . ?
C13 C14 1.512(5) . ?
N1 Zn1 2.071(3) 2_566 ?
O1 Zn1 2.077(2) 2_566 ?
